data_4068067
loop_
_publ_author_name
'Khosla, Chetna'
'Jackson, Andrew B.'
'White, Peter S.'
'Templeton, Joseph L.'

_publ_section_title
;
 Bis(acetylacetonate) Tungsten(IV) Complexes Containing a \p-Basic
 Diazoalkane or Oxo Ligand
;
_journal_issue 3
_journal_name_full Organometallics
_journal_page_first 987
_journal_paper_doi 10.1021/om201050j
_journal_volume 31
_journal_year 2012
_chemical_formula_moiety 'C17 H19 N O5 W'
_chemical_formula_sum 'C17 H19 N O5 W'
_chemical_formula_weight 501.18
_chemical_name_systematic
; 
 ? 
;
_space_group_IT_number 14
_symmetry_cell_setting monoclinic
_symmetry_space_group_name_Hall '-P 2ybc'
_symmetry_space_group_name_H-M 'P 1 21/c 1'
_atom_sites_solution_hydrogens geom
_atom_sites_solution_primary direct
_atom_sites_solution_secondary difmap
_audit_creation_method SHELXL-97
_cell_angle_alpha 90.00
_cell_angle_beta 95.298(2)
_cell_angle_gamma 90.00
_cell_formula_units_Z 4
_cell_length_a 8.1887(3)
_cell_length_b 13.2225(5)
_cell_length_c 16.1876(6)
_cell_measurement_reflns_used 4279
_cell_measurement_temperature 100(2)
_cell_measurement_theta_max 68.26
_cell_measurement_theta_min 5.49
_cell_volume 1745.23(11)
_computing_cell_refinement 'Bruker SAINT'
_computing_data_collection 'Bruker APEX2'
_computing_data_reduction 'Bruker SAINT'
_computing_molecular_graphics 'Bruker SHELXTL'
_computing_publication_material 'Bruker SHELXTL'
_computing_structure_refinement 'SHELXL-97 (Sheldrick, 2008)'
_computing_structure_solution 'SHELXS-97 (Sheldrick, 2008)'
_diffrn_ambient_temperature 100(2)
_diffrn_measured_fraction_theta_full 0.982
_diffrn_measured_fraction_theta_max 0.982
_diffrn_measurement_device_type 'Bruker APEX-II CCD'
_diffrn_measurement_method '\f and \w scans'
_diffrn_radiation_monochromator graphite
_diffrn_radiation_source 'fine-focus sealed tube'
_diffrn_radiation_type CuK\a
_diffrn_radiation_wavelength 1.54178
_diffrn_reflns_av_R_equivalents 0.0334
_diffrn_reflns_av_sigmaI/netI 0.0419
_diffrn_reflns_limit_h_max 9
_diffrn_reflns_limit_h_min -9
_diffrn_reflns_limit_k_max 14
_diffrn_reflns_limit_k_min -15
_diffrn_reflns_limit_l_max 19
_diffrn_reflns_limit_l_min -19
_diffrn_reflns_number 7146
_diffrn_reflns_theta_full 66.98
_diffrn_reflns_theta_max 66.98
_diffrn_reflns_theta_min 4.32
_exptl_absorpt_coefficient_mu 12.499
_exptl_absorpt_correction_T_max 0.5350
_exptl_absorpt_correction_T_min 0.2251
_exptl_absorpt_correction_type multi-scan
_exptl_absorpt_process_details Sadabs
_exptl_crystal_colour yellow
_exptl_crystal_density_diffrn 1.907
_exptl_crystal_density_method 'not measured'
_exptl_crystal_description block
_exptl_crystal_F_000 968
_exptl_crystal_size_max 0.15
_exptl_crystal_size_mid 0.15
_exptl_crystal_size_min 0.05
_refine_diff_density_max 2.926
_refine_diff_density_min -1.165
_refine_diff_density_rms 0.202
_refine_ls_extinction_method none
_refine_ls_goodness_of_fit_ref 1.079
_refine_ls_hydrogen_treatment constr
_refine_ls_matrix_type full
_refine_ls_number_parameters 221
_refine_ls_number_reflns 2987
_refine_ls_number_restraints 0
_refine_ls_restrained_S_all 1.079
_refine_ls_R_factor_all 0.0525
_refine_ls_R_factor_gt 0.0474
_refine_ls_shift/su_max 0.001
_refine_ls_shift/su_mean 0.000
_refine_ls_structure_factor_coef Fsqd
_refine_ls_weighting_details 'calc w=1/[\s^2^(Fo^2^)+(0.0882P)^2^+1.5368P] where P=(Fo^2^+2Fc^2^)/3'
_refine_ls_weighting_scheme calc
_refine_ls_wR_factor_gt 0.1231
_refine_ls_wR_factor_ref 0.1268
_reflns_number_gt 2626
_reflns_number_total 2987
_reflns_threshold_expression >2sigma(I)
_cod_data_source_file om201050j_si_002.cif
_cod_data_source_block c08437
_cod_depositor_comments
;
The following automatic conversions were performed:

'_symmetry_cell_setting' value 'Monoclinic' changed to 'monoclinic'
according to /home/saulius/struct/CIF-dictionaries/cif_core.dic
dictionary named 'cif_core.dic' version 2.4.1 from 2010-06-29.

Automatic conversion script
Id: cif_fix_values 1715 2011-07-08 13:25:40Z adriana 
;
_cod_original_sg_symbol_H-M 'P 21/c'
_cod_database_code 4068067

loop_
_symmetry_equiv_pos_as_xyz
'x, y, z'
'-x, y+1/2, -z+1/2'
'-x, -y, -z'
'x, -y-1/2, z-1/2'

loop_
_atom_site_label
_atom_site_type_symbol
_atom_site_fract_x
_atom_site_fract_y
_atom_site_fract_z
_atom_site_U_iso_or_equiv
_atom_site_adp_type
_atom_site_occupancy
_atom_site_symmetry_multiplicity
_atom_site_calc_flag
_atom_site_refinement_flags
W1 W 0.69811(4) 0.76674(3) 0.104850(18) 0.02943(17) Uani 1 1 d .
O1 O 0.6275(6) 0.8268(4) 0.1887(3) 0.0374(11) Uani 1 1 d .
N2 N 0.9389(7) 0.8234(5) 0.1127(4) 0.0366(14) Uani 1 1 d .
C3 C 0.9386(10) 0.7453(6) 0.1525(5) 0.0326(16) Uani 1 1 d .
C4 C 1.0689(9) 0.6864(6) 0.2050(4) 0.0346(16) Uani 1 1 d .
C5 C 1.2238(11) 0.7298(6) 0.2215(5) 0.0374(18) Uani 1 1 d .
H5 H 1.2490 0.7923 0.1967 0.045 Uiso 1 1 calc R
C6 C 1.3407(10) 0.6803(7) 0.2748(5) 0.0426(18) Uani 1 1 d .
H6 H 1.4467 0.7089 0.2865 0.051 Uiso 1 1 calc R
C7 C 1.3024(10) 0.5895(7) 0.3106(5) 0.0440(19) Uani 1 1 d .
H7 H 1.3813 0.5570 0.3482 0.053 Uiso 1 1 calc R
C8 C 1.1539(10) 0.5466(7) 0.2925(5) 0.0455(19) Uani 1 1 d .
H8 H 1.1305 0.4833 0.3165 0.055 Uiso 1 1 calc R
C9 C 1.0332(9) 0.5944(6) 0.2386(5) 0.0391(17) Uani 1 1 d .
H9 H 0.9292 0.5637 0.2255 0.047 Uiso 1 1 calc R
O10 O 0.6667(6) 0.6188(4) 0.1420(3) 0.0288(10) Uani 1 1 d .
C11 C 0.5495(9) 0.5552(6) 0.1222(4) 0.0352(16) Uani 1 1 d .
C12 C 0.4097(10) 0.5759(6) 0.0712(5) 0.0392(17) Uani 1 1 d .
H12 H 0.3359 0.5217 0.0578 0.047 Uiso 1 1 calc R
C13 C 0.3695(9) 0.6691(6) 0.0384(4) 0.0352(16) Uani 1 1 d .
O14 O 0.4646(7) 0.7469(4) 0.0458(4) 0.0347(12) Uani 1 1 d .
C15 C 0.5742(10) 0.4523(6) 0.1603(5) 0.0428(18) Uani 1 1 d .
H15A H 0.6906 0.4342 0.1627 0.064 Uiso 1 1 calc R
H15B H 0.5093 0.4026 0.1265 0.064 Uiso 1 1 calc R
H15C H 0.5390 0.4530 0.2165 0.064 Uiso 1 1 calc R
C16 C 0.2076(9) 0.6881(8) -0.0111(5) 0.0449(19) Uani 1 1 d .
H16A H 0.1434 0.7363 0.0186 0.067 Uiso 1 1 calc R
H16B H 0.1471 0.6243 -0.0187 0.067 Uiso 1 1 calc R
H16C H 0.2268 0.7161 -0.0654 0.067 Uiso 1 1 calc R
O17 O 0.6764(6) 0.8898(4) 0.0281(3) 0.0397(12) Uani 1 1 d .
C18 C 0.7341(9) 0.9071(7) -0.0417(5) 0.046(2) Uani 1 1 d .
C19 C 0.7976(10) 0.8326(9) -0.0878(6) 0.054(2) Uani 1 1 d .
H19 H 0.8450 0.8541 -0.1362 0.064 Uiso 1 1 calc R
C20 C 0.8010(10) 0.7298(7) -0.0725(5) 0.0384(19) Uani 1 1 d .
O21 O 0.7561(6) 0.6906(4) -0.0055(3) 0.0351(11) Uani 1 1 d .
C22 C 0.7293(12) 1.0148(8) -0.0688(7) 0.067(3) Uani 1 1 d .
H22A H 0.6344 1.0484 -0.0482 0.100 Uiso 1 1 calc R
H22B H 0.7203 1.0179 -0.1296 0.100 Uiso 1 1 calc R
H22C H 0.8301 1.0489 -0.0465 0.100 Uiso 1 1 calc R
C23 C 0.8591(9) 0.6564(8) -0.1356(5) 0.046(2) Uani 1 1 d .
H23A H 0.8890 0.5920 -0.1084 0.070 Uiso 1 1 calc R
H23B H 0.9549 0.6847 -0.1595 0.070 Uiso 1 1 calc R
H23C H 0.7709 0.6451 -0.1798 0.070 Uiso 1 1 calc R

loop_
_atom_site_aniso_label
_atom_site_aniso_U_11
_atom_site_aniso_U_22
_atom_site_aniso_U_33
_atom_site_aniso_U_23
_atom_site_aniso_U_13
_atom_site_aniso_U_12
W1 0.0338(2) 0.0280(3) 0.0262(2) 0.00178(11) 0.00151(15) -0.00039(12)
O1 0.037(3) 0.032(3) 0.043(3) -0.002(2) 0.000(2) 0.004(2)
N2 0.030(3) 0.040(4) 0.039(3) 0.000(3) -0.001(2) -0.005(3)
C3 0.033(4) 0.032(4) 0.033(4) 0.000(3) 0.002(3) 0.000(3)
C4 0.041(4) 0.033(4) 0.030(3) -0.003(3) 0.007(3) 0.008(3)
C5 0.045(4) 0.037(5) 0.031(4) -0.001(3) 0.005(3) 0.003(3)
C6 0.041(4) 0.055(5) 0.033(4) -0.003(4) 0.006(3) 0.000(4)
C7 0.048(5) 0.045(5) 0.038(4) 0.006(3) 0.001(3) 0.015(4)
C8 0.051(5) 0.039(5) 0.048(5) 0.014(4) 0.016(4) 0.010(4)
C9 0.040(4) 0.040(4) 0.038(4) 0.001(3) 0.007(3) 0.004(3)
O10 0.036(2) 0.027(2) 0.024(2) 0.0019(19) 0.0097(18) -0.002(2)
C11 0.047(4) 0.034(4) 0.025(3) -0.003(3) 0.009(3) -0.007(3)
C12 0.041(4) 0.039(4) 0.037(4) -0.004(3) 0.004(3) -0.005(3)
C13 0.037(4) 0.041(4) 0.029(3) -0.009(3) 0.004(3) -0.003(3)
O14 0.027(3) 0.039(3) 0.037(3) 0.002(2) -0.007(2) -0.002(2)
C15 0.050(5) 0.031(4) 0.047(5) 0.000(3) 0.005(3) -0.005(3)
C16 0.034(4) 0.062(6) 0.038(4) -0.001(4) -0.004(3) -0.007(4)
O17 0.038(3) 0.034(3) 0.046(3) 0.016(2) -0.003(2) 0.002(2)
C18 0.029(4) 0.052(5) 0.056(5) 0.028(4) -0.002(3) 0.000(3)
C19 0.046(5) 0.071(7) 0.044(4) 0.026(5) 0.010(3) 0.006(4)
C20 0.031(4) 0.059(6) 0.025(4) 0.006(3) -0.001(3) -0.007(3)
O21 0.039(3) 0.034(3) 0.032(3) 0.002(2) 0.001(2) -0.005(2)
C22 0.055(5) 0.056(6) 0.091(8) 0.041(6) 0.014(5) 0.002(5)
C23 0.037(4) 0.074(6) 0.028(4) -0.004(4) 0.003(3) -0.008(4)

loop_
_atom_type_symbol
_atom_type_description
_atom_type_scat_dispersion_real
_atom_type_scat_dispersion_imag
_atom_type_scat_source
C C 0.0181 0.0091 'International Tables Vol C Tables 4.2.6.8 and 6.1.1.4'
H H 0.0000 0.0000 'International Tables Vol C Tables 4.2.6.8 and 6.1.1.4'
N N 0.0311 0.0180 'International Tables Vol C Tables 4.2.6.8 and 6.1.1.4'
O O 0.0492 0.0322 'International Tables Vol C Tables 4.2.6.8 and 6.1.1.4'
W W -5.4734 5.5774 'International Tables Vol C Tables 4.2.6.8 and 6.1.1.4'

loop_
_geom_angle_atom_site_label_1
_geom_angle_atom_site_label_2
_geom_angle_atom_site_label_3
_geom_angle
O1 W1 O17 95.5(2)
O1 W1 C3 98.5(3)
O17 W1 C3 111.2(3)
O1 W1 O10 98.5(2)
O17 W1 O10 157.3(2)
C3 W1 O10 84.4(3)
O1 W1 O14 93.4(2)
O17 W1 O14 78.2(2)
C3 W1 O14 163.9(3)
O10 W1 O14 83.1(2)
O1 W1 N2 99.8(2)
O17 W1 N2 77.4(2)
C3 W1 N2 33.9(3)
O10 W1 N2 117.4(2)
O14 W1 N2 153.2(2)
O1 W1 O21 173.2(2)
O17 W1 O21 83.2(2)
C3 W1 O21 88.2(3)
O10 W1 O21 80.85(18)
O14 W1 O21 79.8(2)
N2 W1 O21 86.5(2)
C3 N2 W1 71.4(5)
N2 C3 C4 134.2(7)
N2 C3 W1 74.6(5)
C4 C3 W1 151.2(6)
C9 C4 C5 120.8(7)
C9 C4 C3 120.8(7)
C5 C4 C3 118.4(7)
C6 C5 C4 119.1(7)
C7 C6 C5 119.9(8)
C8 C7 C6 120.6(8)
C7 C8 C9 120.9(8)
C4 C9 C8 118.7(8)
C11 O10 W1 130.7(5)
O10 C11 C12 125.2(7)
O10 C11 C15 114.8(7)
C12 C11 C15 120.0(7)
C13 C12 C11 124.6(8)
O14 C13 C12 124.0(7)
O14 C13 C16 114.3(7)
C12 C13 C16 121.7(7)
C13 O14 W1 131.9(5)
C18 O17 W1 131.0(6)
O17 C18 C19 122.8(8)
O17 C18 C22 115.3(9)
C19 C18 C22 121.9(8)
C18 C19 C20 127.9(8)
O21 C20 C19 123.1(8)
O21 C20 C23 116.2(8)
C19 C20 C23 120.7(7)
C20 O21 W1 128.1(5)

loop_
_geom_bond_atom_site_label_1
_geom_bond_atom_site_label_2
_geom_bond_distance
W1 O1 1.719(5)
W1 O17 2.046(5)
W1 C3 2.067(8)
W1 O10 2.070(5)
W1 O14 2.074(5)
W1 N2 2.103(6)
W1 O21 2.142(5)
N2 C3 1.217(10)
C3 C4 1.517(11)
C4 C9 1.374(11)
C4 C5 1.395(12)
C5 C6 1.391(12)
C6 C7 1.382(13)
C7 C8 1.349(12)
C8 C9 1.406(11)
O10 C11 1.293(9)
C11 C12 1.375(11)
C11 C15 1.499(11)
C12 C13 1.370(12)
C13 O14 1.289(9)
C13 C16 1.505(10)
O17 C18 1.285(10)
C18 C19 1.367(15)
C18 C22 1.490(12)
C19 C20 1.380(14)
C20 O21 1.286(9)
C20 C23 1.518(12)

loop_
_geom_torsion_atom_site_label_1
_geom_torsion_atom_site_label_2
_geom_torsion_atom_site_label_3
_geom_torsion_atom_site_label_4
_geom_torsion
O1 W1 N2 C3 90.7(5)
O17 W1 N2 C3 -175.8(5)
O10 W1 N2 C3 -14.3(6)
O14 W1 N2 C3 -151.0(6)
O21 W1 N2 C3 -92.1(5)
W1 N2 C3 C4 -178.1(10)
O1 W1 C3 N2 -94.9(5)
O17 W1 C3 N2 4.4(6)
O10 W1 C3 N2 167.3(5)
O14 W1 C3 N2 128.1(9)
O21 W1 C3 N2 86.3(5)
O1 W1 C3 C4 82.2(12)
O17 W1 C3 C4 -178.5(11)
O10 W1 C3 C4 -15.5(12)
O14 W1 C3 C4 -54.8(17)
N2 W1 C3 C4 177.1(15)
O21 W1 C3 C4 -96.5(12)
N2 C3 C4 C9 -175.3(9)
W1 C3 C4 C9 8.5(16)
N2 C3 C4 C5 7.4(13)
W1 C3 C4 C5 -168.7(9)
C9 C4 C5 C6 -2.1(11)
C3 C4 C5 C6 175.1(7)
C4 C5 C6 C7 -0.1(12)
C5 C6 C7 C8 2.0(12)
C6 C7 C8 C9 -1.6(13)
C5 C4 C9 C8 2.5(11)
C3 C4 C9 C8 -174.7(7)
C7 C8 C9 C4 -0.6(12)
O1 W1 O10 C11 97.9(6)
O17 W1 O10 C11 -29.4(8)
C3 W1 O10 C11 -164.4(6)
O14 W1 O10 C11 5.4(6)
N2 W1 O10 C11 -156.4(5)
O21 W1 O10 C11 -75.2(6)
W1 O10 C11 C12 -2.5(10)
W1 O10 C11 C15 177.9(4)
O10 C11 C12 C13 -4.7(12)
C15 C11 C12 C13 174.9(7)
C11 C12 C13 O14 6.0(12)
C11 C12 C13 C16 -174.7(7)
C12 C13 O14 W1 -0.3(11)
C16 C13 O14 W1 -179.6(5)
O1 W1 O14 C13 -102.3(7)
O17 W1 O14 C13 162.8(7)
C3 W1 O14 C13 35.2(12)
O10 W1 O14 C13 -4.1(6)
N2 W1 O14 C13 138.0(7)
O21 W1 O14 C13 77.8(7)
O1 W1 O17 C18 165.9(7)
C3 W1 O17 C18 64.6(7)
O10 W1 O17 C18 -66.3(9)
O14 W1 O17 C18 -101.7(7)
N2 W1 O17 C18 67.1(7)
O21 W1 O17 C18 -20.8(7)
W1 O17 C18 C19 14.5(12)
W1 O17 C18 C22 -164.7(6)
O17 C18 C19 C20 4.8(15)
C22 C18 C19 C20 -176.0(9)
C18 C19 C20 O21 -6.9(14)
C18 C19 C20 C23 172.9(8)
C19 C20 O21 W1 -9.2(11)
C23 C20 O21 W1 170.9(5)
O17 W1 O21 C20 17.8(6)
C3 W1 O21 C20 -93.8(6)
O10 W1 O21 C20 -178.3(6)
O14 W1 O21 C20 97.1(6)
N2 W1 O21 C20 -59.9(6)
